data_8103977
loop_
_publ_author_name
'Bohnsack, A.'
'Meyer, G.'
'Wickleder, M.S.'

_publ_section_title
;
 Crystal structure of sodium tetrachloroscandate, Na Sc Cl4
;
_journal_name_full 'Zeitschrift fuer Kristallographie (149,1979-)'
_journal_page_first 394
_journal_page_last 394
_journal_volume 211
_journal_year 1996
_chemical_formula_sum 'Cl4 Na Sc'
_chemical_name_systematic 'Na (Cl2 (Sc Cl2))'
_space_group_IT_number 60
_symmetry_space_group_name_Hall '-P 2n 2ab'
_symmetry_space_group_name_H-M 'P b c n'
_cell_angle_alpha 90
_cell_angle_beta 90
_cell_angle_gamma 90
_cell_formula_units_Z 4
_cell_length_a 6.188
_cell_length_b 15.543
_cell_length_c 6.367
_cell_volume 612.379
_citation_journal_id_ASTM ZEKRDZ
_cod_data_source_file Bohnsack_ZEKRDZ_1996_1893.cif
_cod_data_source_block Cl4Na1Sc1
_cod_original_cell_volume 612.3787
_cod_original_formula_sum 'Cl4 Na1 Sc1'
_cod_database_code 8103977

loop_
_symmetry_equiv_pos_as_xyz
x,y,z
-x+1/2,-y+1/2,z+1/2
x+1/2,-y+1/2,-z
-x,y,-z+1/2
-x,-y,-z
x-1/2,y-1/2,-z-1/2
-x-1/2,y-1/2,z
x,-y,z-1/2

loop_
_atom_site_label
_atom_site_type_symbol
_atom_site_fract_x
_atom_site_fract_y
_atom_site_fract_z
_atom_site_occupancy
_atom_site_U_iso_or_equiv
Sc1 Sc+3 0 0.07059 0.75 1 0.0
Cl1 Cl-1 0.2345 0.17769 0.60438 1 0.0
Cl2 Cl-1 0.226 0.04919 0.07376 1 0.0
Na1 Na+1 0 0.32002 0.75 1 0.0
